data_7201662
loop_
_publ_author_name
'Wood, Peter A.'
'Forgan, Ross S.'
'Lennie, Alistair R.'
'Parsons, Simon'
'Pidcock, Elna'
'Tasker, Peter A.'
'Warren, John E.'

_publ_section_title
;
 The effect of pressure and substituents on the size of
 pseudo-macrocyclic cavities in salicylaldoxime ligands
;
_journal_issue 2
_journal_name_full CrystEngComm
_journal_page_first 239
_journal_paper_doi 10.1039/b712397c
_journal_volume 10
_journal_year 2008
_chemical_formula_moiety 'C8 H9 N1 O3'
_chemical_formula_sum 'C8 H9 N O3'
_chemical_formula_weight 167.16
_space_group_IT_number 61
_symmetry_cell_setting orthorhombic
_symmetry_space_group_name_Hall '-P 2ac 2ab'
_symmetry_space_group_name_H-M 'P b c a'
_atom_sites_solution_hydrogens geom
_atom_sites_solution_primary direct
_audit_creation_date 06-10-12
_audit_creation_method CRYSTALS_ver_12.84
_cell_angle_alpha 90
_cell_angle_beta 90
_cell_angle_gamma 90
_cell_formula_units_Z 8
_cell_length_a 13.0765(5)
_cell_length_b 7.0982(4)
_cell_length_c 15.2455(5)
_cell_measurement_reflns_used 2154
_cell_measurement_temperature 298
_cell_measurement_theta_max 17
_cell_measurement_theta_min 2
_cell_volume 1415.08(11)
_computing_cell_refinement 'SAINT (Siemens ,1995)'
_computing_data_collection 'SMART (Siemens, 1993)'
_computing_data_reduction 'SAINT (Siemens ,1995)'
_computing_molecular_graphics 'CAMERON (Watkin et al., 1996)'
_computing_publication_material 'CRYSTALS (Betteridge et al., 2003)'
_computing_structure_refinement 'CRYSTALS (Betteridge et al., 2003)'
_computing_structure_solution 'Model taken from ambient pressure structure'
_diffrn_ambient_pressure 1400000
_diffrn_ambient_temperature 298
_diffrn_measured_fraction_theta_full 0.842
_diffrn_measured_fraction_theta_max 0.798
_diffrn_measurement_device_type 'Bruker-Nonius Apex II CCD'
_diffrn_measurement_method '\f & \w scans'
_diffrn_radiation_monochromator silicon
_diffrn_radiation_type synchrotron
_diffrn_radiation_wavelength 0.48720
_diffrn_reflns_av_R_equivalents 0.117
_diffrn_reflns_limit_h_max 15
_diffrn_reflns_limit_h_min -16
_diffrn_reflns_limit_k_max 6
_diffrn_reflns_limit_k_min -7
_diffrn_reflns_limit_l_max 19
_diffrn_reflns_limit_l_min -18
_diffrn_reflns_number 12848
_diffrn_reflns_theta_full 13.321
_diffrn_reflns_theta_max 17.762
_diffrn_reflns_theta_min 2.120
_diffrn_standards_number 0
_exptl_absorpt_coefficient_mu 0.121
_exptl_absorpt_correction_T_max 0.99
_exptl_absorpt_correction_T_min 0.34
_exptl_absorpt_correction_type multi-scan
_exptl_absorpt_process_details 'SADABS version 2004/1'
_exptl_crystal_colour yellow
_exptl_crystal_density_diffrn 1.569
_exptl_crystal_description block
_exptl_crystal_F_000 704
_exptl_crystal_recrystallization_method 'Recrystallisation by evaporation of chloroform solution'
_exptl_crystal_size_max 0.16
_exptl_crystal_size_mid 0.14
_exptl_crystal_size_min 0.08
_refine_diff_density_max 0.15
_refine_diff_density_min -0.17
_refine_ls_extinction_coef 1170(160)
_refine_ls_extinction_method 'Larson (1970), Equation 22'
_refine_ls_goodness_of_fit_ref 0.9357
_refine_ls_hydrogen_treatment mixed
_refine_ls_matrix_type full
_refine_ls_number_parameters 116
_refine_ls_number_reflns 1155
_refine_ls_number_restraints 2
_refine_ls_R_factor_all 0.0857
_refine_ls_R_factor_gt 0.0464
_refine_ls_shift/su_max 0.000162
_refine_ls_structure_factor_coef Fsqd
_refine_ls_weighting_details
;
Method, part 1, Chebychev polynomial, (Watkin, 1994, Prince, 1982)
[weight] = 1.0/[A~0~*T~0~(x)+A~1~*T~1~(x) ... +A~n-1~]*T~n-1~(x)]
where A~i~ are the Chebychev coefficients listed below and x= Fcalc/Fmax
Method = Robust Weighting (Prince, 1982)
W = [weight] * [1-(deltaF/6*sigmaF)^2^]^2^
A~i~ are:
89.6 143. 86.5 35.2 8.60
;
_refine_ls_weighting_scheme calc
_refine_ls_wR_factor_all 0.1526
_refine_ls_wR_factor_gt 0.1218
_refine_ls_wR_factor_ref 0.1526
_reflns_limit_h_max 16
_reflns_limit_h_min 0
_reflns_limit_k_max 7
_reflns_limit_k_min 0
_reflns_limit_l_max 18
_reflns_limit_l_min 0
_reflns_number_gt 733
_reflns_number_total 1160
_reflns_threshold_expression I>2.0\s(I)
_oxford_diffrn_Wilson_B_factor 0.00
_oxford_diffrn_Wilson_scale 0.00
_oxford_refine_ls_scale 0.985(12)
_cod_data_source_file B712397C.txt
_cod_data_source_block MeO14kbar
_cod_depositor_comments
;
The following automatic conversions were performed:
'_symmetry_cell_setting' value 'Orthorhombic' changed to 'orthorhombic'
according to '/home/saulius/struct/CIF-dictionaries/cif_core.dic'
dictionary named 'cif_core.dic' version 2.4.1 from 2010-06-29.

Automatic conversion script
Id: cif_fix_enum 1527 2010-12-29 10:47:43Z saulius 
;
_cod_original_formula_sum 'C8 H9 N1 O3'
_cod_database_code 7201662

loop_
_symmetry_equiv_pos_as_xyz
x,y,z
-x,-y,-z
-x+1/2,y+1/2,z
x+1/2,-y+1/2,-z
x,-y+1/2,z+1/2
-x,y+1/2,-z+1/2
-x+1/2,-y,z+1/2
x+1/2,y,-z+1/2

loop_
_atom_site_label
_atom_site_type_symbol
_atom_site_fract_x
_atom_site_fract_y
_atom_site_fract_z
_atom_site_U_iso_or_equiv
_atom_site_occupancy
_atom_site_adp_type
_atom_site_refinement_flags_posn
_atom_site_refinement_flags_adp
_atom_site_refinement_flags_occupancy
_atom_site_disorder_assembly
_atom_site_disorder_group
_atom_site_attached_hydrogens
O1 O 0.48742(19) -0.0183(4) 0.67811(12) 0.0429 1.0000 Uani D . . . . .
N2 N 0.52884(19) 0.1016(4) 0.61483(15) 0.0330 1.0000 Uani . . . . . .
C3 C 0.5591(2) 0.2584(6) 0.64472(18) 0.0340 1.0000 Uani . . . . . .
C4 C 0.5994(2) 0.4006(5) 0.58545(17) 0.0284 1.0000 Uani . . . . . .
C5 C 0.6106(2) 0.3628(5) 0.49583(18) 0.0272 1.0000 Uani . . . . . .
O5 O 0.59083(16) 0.1921(4) 0.46076(12) 0.0335 1.0000 Uani D . . . . .
C6 C 0.6441(2) 0.5054(5) 0.43900(18) 0.0305 1.0000 Uani . . . . . .
O61 O 0.65027(16) 0.4504(4) 0.35281(12) 0.0388 1.0000 Uani . . . . . .
C62 C 0.6977(3) 0.5806(6) 0.2945(2) 0.0451 1.0000 Uani . . . . . .
C7 C 0.6688(2) 0.6790(6) 0.4718(2) 0.0382 1.0000 Uani . . . . . .
C8 C 0.6589(2) 0.7171(6) 0.5611(2) 0.0396 1.0000 Uani . . . . . .
C9 C 0.6244(2) 0.5794(5) 0.61742(19) 0.0329 1.0000 Uani . . . . . .
H1 H 0.457(3) -0.097(7) 0.648(3) 0.0641 1.0000 Uiso D . . . . .
H3 H 0.5546 0.2852 0.7047 0.0411 1.0000 Uiso R . . . . .
H5 H 0.568(3) 0.116(6) 0.501(3) 0.0512 1.0000 Uiso D . . . . .
H621 H 0.7040 0.5238 0.2373 0.0678 1.0000 Uiso R . . . . .
H622 H 0.7649 0.6143 0.3151 0.0682 1.0000 Uiso R . . . . .
H623 H 0.6591 0.6939 0.2878 0.0681 1.0000 Uiso R . . . . .
H7 H 0.6921 0.7720 0.4339 0.0454 1.0000 Uiso R . . . . .
H8 H 0.6768 0.8339 0.5826 0.0472 1.0000 Uiso R . . . . .
H9 H 0.6178 0.6014 0.6780 0.0401 1.0000 Uiso R . . . . .

loop_
_atom_site_aniso_label
_atom_site_aniso_U_11
_atom_site_aniso_U_22
_atom_site_aniso_U_33
_atom_site_aniso_U_23
_atom_site_aniso_U_13
_atom_site_aniso_U_12
O1 0.0631(15) 0.042(2) 0.0236(10) 0.0047(10) 0.0028(9) -0.0138(12)
N2 0.0387(14) 0.037(2) 0.0239(11) 0.0056(12) 0.0019(9) -0.0014(12)
C3 0.0315(14) 0.044(3) 0.0267(13) -0.0040(13) -0.0002(11) -0.0002(13)
C4 0.0255(14) 0.031(3) 0.0284(13) -0.0018(13) -0.0006(10) 0.0025(12)
C5 0.0259(14) 0.022(3) 0.0332(14) -0.0029(12) -0.0029(10) 0.0013(11)
O5 0.0452(12) 0.028(2) 0.0270(10) -0.0029(9) 0.0034(8) -0.0072(9)
C6 0.0285(13) 0.034(3) 0.0292(13) 0.0015(13) -0.0029(10) 0.0017(12)
O61 0.0475(13) 0.042(2) 0.0269(10) 0.0037(10) 0.0015(8) -0.0061(10)
C62 0.0490(19) 0.048(3) 0.0381(16) 0.0112(16) 0.0066(13) -0.0077(16)
C7 0.0242(14) 0.047(3) 0.0433(16) 0.0021(17) -0.0007(11) -0.0025(13)
C8 0.0296(15) 0.042(3) 0.0475(17) -0.0143(16) 0.0020(12) -0.0018(13)
C9 0.0340(15) 0.032(3) 0.0329(14) -0.0080(14) 0.0011(11) 0.0021(13)

loop_
_atom_type_symbol
_atom_type_scat_dispersion_real
_atom_type_scat_dispersion_imag
_atom_type_scat_Cromer_Mann_a1
_atom_type_scat_Cromer_Mann_b1
_atom_type_scat_Cromer_Mann_a2
_atom_type_scat_Cromer_Mann_b2
_atom_type_scat_Cromer_Mann_a3
_atom_type_scat_Cromer_Mann_b3
_atom_type_scat_Cromer_Mann_a4
_atom_type_scat_Cromer_Mann_b4
_atom_type_scat_Cromer_Mann_c
_atom_type_scat_source
C 0.0000 0.0010 2.3100 20.8439 1.0200 10.2075 1.5886 0.5687 0.8650 51.6512 0.2156 'International Tables Vol C 4.2.6.8 and 6.1.1.4'
H 0.0000 0.0000 0.4930 10.5109 0.3229 26.1257 0.1402 3.1424 0.0408 57.7998 0.0030 'International Tables Vol C 4.2.6.8 and 6.1.1.4'
N 0.0010 0.0020 12.2126 0.0057 3.1322 9.8933 2.0125 28.9975 1.1663 0.5826 -11.5290 'International Tables Vol C 4.2.6.8 and 6.1.1.4'
O 0.0030 0.0040 3.0485 13.2771 2.2868 5.7011 1.5463 0.3239 0.8670 32.9089 0.2508 'International Tables Vol C 4.2.6.8 and 6.1.1.4'

loop_
_geom_angle_atom_site_label_1
_geom_angle_site_symmetry_1
_geom_angle_atom_site_label_2
_geom_angle_site_symmetry_2
_geom_angle_atom_site_label_3
_geom_angle_site_symmetry_3
_geom_angle
_geom_angle_publ_flag
N2 . O1 . H1 . 102(3) no
O1 . N2 . C3 . 114.1(2) yes
N2 . C3 . C4 . 120.0(3) yes
N2 . C3 . H3 . 120.7 no
C4 . C3 . H3 . 119.3 no
C3 . C4 . C5 . 120.8(3) yes
C3 . C4 . C9 . 119.9(3) yes
C5 . C4 . C9 . 119.3(3) yes
C4 . C5 . O5 . 122.6(3) yes
C4 . C5 . C6 . 119.8(3) yes
O5 . C5 . C6 . 117.6(3) yes
C5 . O5 . H5 . 110(3) no
C5 . C6 . O61 . 113.9(3) yes
C5 . C6 . C7 . 119.9(3) yes
O61 . C6 . C7 . 126.3(3) yes
C6 . O61 . C62 . 116.0(3) yes
O61 . C62 . H621 . 109.3 no
O61 . C62 . H622 . 110.8 no
H621 . C62 . H622 . 108.6 no
O61 . C62 . H623 . 112.6 no
H621 . C62 . H623 . 107.4 no
H622 . C62 . H623 . 108.0 no
C6 . C7 . C8 . 120.6(3) yes
C6 . C7 . H7 . 119.3 no
C8 . C7 . H7 . 120.0 no
C7 . C8 . C9 . 120.1(4) yes
C7 . C8 . H8 . 119.9 no
C9 . C8 . H8 . 120.0 no
C4 . C9 . C8 . 120.2(3) yes
C4 . C9 . H9 . 118.2 no
C8 . C9 . H9 . 121.6 no

loop_
_geom_bond_atom_site_label_1
_geom_bond_site_symmetry_1
_geom_bond_atom_site_label_2
_geom_bond_site_symmetry_2
_geom_bond_distance
_geom_bond_publ_flag
O1 . N2 . 1.396(3) yes
O1 . H1 . 0.83(4) no
N2 . C3 . 1.266(5) yes
C3 . C4 . 1.454(5) yes
C3 . H3 . 0.936 no
C4 . C5 . 1.400(4) yes
C4 . C9 . 1.398(5) yes
C5 . O5 . 1.349(4) yes
C5 . C6 . 1.403(5) yes
O5 . H5 . 0.87(3) no
C6 . O61 . 1.373(3) yes
C6 . C7 . 1.369(5) yes
O61 . C62 . 1.424(4) yes
C62 . H621 . 0.964 no
C62 . H622 . 0.963 no
C62 . H623 . 0.955 no
C7 . C8 . 1.394(4) yes
C7 . H7 . 0.929 no
C8 . C9 . 1.377(5) yes
C8 . H8 . 0.922 no
C9 . H9 . 0.940 no

loop_
_cod_related_entry_id
_cod_related_entry_database
_cod_related_entry_code
1 ChemSpider 14481913
